data_4128920
loop_
_publ_author_name
'McGuire, Thomas M.'
'P\'erale, C\'ecile'
'Castaing, R\'emi'
'Kociok-K\"ohn, Gabriele'
'Buchard, Antoine'

_publ_section_title
;
 Divergent Catalytic Strategies for the <i>Cis</i>/<i>Trans</i>
 Stereoselective Ring-Opening Polymerization of a Dual Cyclic
 Carbonate/Olefin Monomer.
;
_journal_issue 34
_journal_name_full 'Journal of the American Chemical Society'
_journal_page_first 13301
_journal_page_last 13305
_journal_paper_doi 10.1021/jacs.9b06259
_journal_volume 141
_journal_year 2019
_chemical_formula_moiety 'C5 H6 O3'
_chemical_formula_sum 'C5 H6 O3'
_chemical_formula_weight 114.10
_space_group_crystal_system monoclinic
_space_group_IT_number 14
_space_group_name_Hall '-P 2ybc'
_space_group_name_H-M_alt 'P 1 21/c 1'
_atom_sites_solution_hydrogens geom
_audit_creation_method SHELXL-2018/3
_cell_angle_alpha 90
_cell_angle_beta 104.026(7)
_cell_angle_gamma 90
_cell_formula_units_Z 4
_cell_length_a 6.1911(5)
_cell_length_b 7.1290(4)
_cell_length_c 12.2554(8)
_cell_measurement_reflns_used 2516
_cell_measurement_temperature 150(2)
_cell_measurement_theta_max 71.6620
_cell_measurement_theta_min 7.1490
_cell_volume 524.78(6)
_computing_cell_refinement 'CrysAlisPro 1.171.39.46 (Rigaku OD, 2015)'
_computing_data_collection 'CrysAlisPro 1.171.39.46 (Rigaku OD, 2015)'
_computing_data_reduction 'CrysAlisPro 1.171.39.46 (Rigaku OD, 2015)'
_computing_molecular_graphics 'ORTEP3 for Windows - Farrugia, L. J. J. Appl. Crystallogr. 1997, 30, 565'
_computing_publication_material
;
 'WinGX publication routines, Farrugia, 
 L. J., J. Appl. Crystallogr., 1999, 32, 837-838
;
_computing_structure_refinement
;
 SHELXL-2018/3 (Sheldrick, 2018)
 Sheldrick GM (2008) Acta Crystallogr A64:112--122 and 
 C. B. H\"ubschle, G. M. Sheldrick and B. Dittrich
 ShelXle: a Qt graphical user interface for SHELXL
 J. Appl. Cryst., 44, (2011) 1281-1284.
;
_computing_structure_solution
; 
 SHELXT
 Sheldrick, G. M. (2008). Acta Cryst. A64, 112-122.
;
_diffrn_ambient_environment N~2~
_diffrn_ambient_temperature 150.00(10)
_diffrn_detector 'CCD plate'
_diffrn_detector_area_resol_mean 8.1150
_diffrn_detector_type EosS2
_diffrn_measured_fraction_theta_full 0.999
_diffrn_measured_fraction_theta_max 0.998
_diffrn_measurement_device 'four-circle diffractometer'
_diffrn_measurement_device_type 'SuperNova, Dual, Cu at home/near, EosS2'
_diffrn_measurement_method '\w scans'
_diffrn_radiation_monochromator mirror
_diffrn_radiation_probe x-ray
_diffrn_radiation_type 'Cu K\a'
_diffrn_radiation_wavelength 1.54184
_diffrn_reflns_av_R_equivalents 0.0248
_diffrn_reflns_av_unetI/netI 0.0161
_diffrn_reflns_Laue_measured_fraction_full 0.999
_diffrn_reflns_Laue_measured_fraction_max 0.998
_diffrn_reflns_limit_h_max 5
_diffrn_reflns_limit_h_min -7
_diffrn_reflns_limit_k_max 8
_diffrn_reflns_limit_k_min -7
_diffrn_reflns_limit_l_max 15
_diffrn_reflns_limit_l_min -15
_diffrn_reflns_number 4248
_diffrn_reflns_point_group_measured_fraction_full 0.999
_diffrn_reflns_point_group_measured_fraction_max 0.998
_diffrn_reflns_theta_full 67.684
_diffrn_reflns_theta_max 72.225
_diffrn_reflns_theta_min 7.244
_diffrn_source 'micro-focus sealed X-ray tube'
_diffrn_source_type 'SuperNova (Cu) X-ray Source'
_exptl_absorpt_coefficient_mu 1.041
_exptl_absorpt_correction_T_max 1.000
_exptl_absorpt_correction_T_min 0.717
_exptl_absorpt_correction_type gaussian
_exptl_absorpt_process_details
;
CrysAlisPro 1.171.39.46 (Rigaku Oxford Diffraction, 2018)
Numerical absorption correction based on gaussian integration over
			a multifaceted crystal model
Empirical absorption correction using spherical harmonics,
 implemented in SCALE3 ABSPACK scaling algorithm.
;
_exptl_crystal_colour colourless
_exptl_crystal_density_diffrn 1.444
_exptl_crystal_description plate
_exptl_crystal_F_000 240
_exptl_crystal_size_max 0.386
_exptl_crystal_size_mid 0.191
_exptl_crystal_size_min 0.091
_refine_diff_density_max 0.211
_refine_diff_density_min -0.163
_refine_diff_density_rms 0.041
_refine_ls_extinction_method none
_refine_ls_goodness_of_fit_ref 1.067
_refine_ls_hydrogen_treatment constr
_refine_ls_matrix_type full
_refine_ls_number_parameters 73
_refine_ls_number_reflns 1043
_refine_ls_number_restraints 0
_refine_ls_restrained_S_all 1.067
_refine_ls_R_factor_all 0.0373
_refine_ls_R_factor_gt 0.0341
_refine_ls_shift/su_max 0.000
_refine_ls_shift/su_mean 0.000
_refine_ls_structure_factor_coef Fsqd
_refine_ls_weighting_details 'w=1/[\s^2^(Fo^2^)+(0.0559P)^2^+0.1181P] where P=(Fo^2^+2Fc^2^)/3'
_refine_ls_weighting_scheme calc
_refine_ls_wR_factor_gt 0.0937
_refine_ls_wR_factor_ref 0.0967
_reflns_Friedel_coverage 0.000
_reflns_number_gt 955
_reflns_number_total 1043
_reflns_threshold_expression 'I > 2\s(I)'
_cod_data_source_file ja9b06259_si_002.cif
_cod_data_source_block s18ab8
_cod_original_sg_symbol_H-M 'P 21/c'
_cod_database_code 4128920
_shelx_shelxl_version_number 2018/3
_shelx_space_group_comment
;
The symmetry employed for this shelxl refinement is uniquely defined
by the following loop, which should always be used as a source of
symmetry information in preference to the above space-group names.
They are only intended as comments.
;
_shelx_estimated_absorpt_t_min 0.689
_shelx_estimated_absorpt_t_max 0.911
_oxdiff_exptl_absorpt_empirical_full_min 0.776
_oxdiff_exptl_absorpt_empirical_full_max 1.576
_oxdiff_exptl_absorpt_empirical_details
;
Empirical correction (ABSPACK) includes:
- Absorption correction using spherical harmonics
- Frame scaling
;

loop_
_space_group_symop_operation_xyz
'x, y, z'
'-x, y+1/2, -z+1/2'
'-x, -y, -z'
'x, -y-1/2, z-1/2'

loop_
_atom_site_label
_atom_site_type_symbol
_atom_site_fract_x
_atom_site_fract_y
_atom_site_fract_z
_atom_site_U_iso_or_equiv
_atom_site_adp_type
_atom_site_occupancy
_atom_site_site_symmetry_order
_atom_site_calc_flag
_atom_site_refinement_flags_posn
_atom_site_refinement_flags_adp
C1 C 0.5367(2) 0.74182(16) 0.46845(10) 0.0257(3) Uani 1 1 d . .
C2 C 0.1386(2) 0.7437(2) 0.41025(12) 0.0337(3) Uani 1 1 d . .
H2A H 0.143762 0.880782 0.423482 0.040 Uiso 1 1 calc R U
H2B H 0.012681 0.692929 0.437774 0.040 Uiso 1 1 calc R U
C3 C 0.0942(2) 0.70942(18) 0.28695(11) 0.0313(3) Uani 1 1 d . .
H3 H -0.051131 0.737282 0.243256 0.038 Uiso 1 1 calc R U
C4 C 0.2379(2) 0.64408(18) 0.23302(10) 0.0311(3) Uani 1 1 d . .
H4 H 0.187237 0.626404 0.154114 0.037 Uiso 1 1 calc R U
C5 C 0.4745(2) 0.59561(18) 0.28634(10) 0.0288(3) Uani 1 1 d . .
H5A H 0.479243 0.472250 0.323952 0.035 Uiso 1 1 calc R U
H5B H 0.557126 0.583843 0.226900 0.035 Uiso 1 1 calc R U
O1 O 0.66239(17) 0.81202(15) 0.54766(8) 0.0377(3) Uani 1 1 d . .
O2 O 0.34392(14) 0.66136(13) 0.47598(7) 0.0290(3) Uani 1 1 d . .
O3 O 0.58568(15) 0.73471(13) 0.36875(7) 0.0291(3) Uani 1 1 d . .

loop_
_atom_site_aniso_label
_atom_site_aniso_U_11
_atom_site_aniso_U_22
_atom_site_aniso_U_33
_atom_site_aniso_U_23
_atom_site_aniso_U_13
_atom_site_aniso_U_12
C1 0.0280(6) 0.0253(6) 0.0234(6) 0.0018(4) 0.0055(5) 0.0038(4)
C2 0.0239(7) 0.0414(8) 0.0353(7) -0.0019(5) 0.0059(5) 0.0053(5)
C3 0.0260(7) 0.0307(6) 0.0325(7) 0.0035(5) -0.0018(5) -0.0028(5)
C4 0.0374(7) 0.0307(6) 0.0220(6) 0.0016(5) 0.0011(5) -0.0071(5)
C5 0.0348(7) 0.0309(6) 0.0219(6) -0.0020(4) 0.0093(5) -0.0009(5)
O1 0.0385(6) 0.0443(6) 0.0270(5) -0.0063(4) 0.0016(4) -0.0045(4)
O2 0.0258(5) 0.0375(5) 0.0244(4) 0.0055(3) 0.0074(3) 0.0023(3)
O3 0.0269(5) 0.0378(5) 0.0229(5) -0.0009(3) 0.0069(4) -0.0058(3)

loop_
_atom_type_symbol
_atom_type_description
_atom_type_scat_dispersion_real
_atom_type_scat_dispersion_imag
_atom_type_scat_source
C C 0.0181 0.0091 'International Tables Vol C Tables 4.2.6.8 and 6.1.1.4'
H H 0.0000 0.0000 'International Tables Vol C Tables 4.2.6.8 and 6.1.1.4'
O O 0.0492 0.0322 'International Tables Vol C Tables 4.2.6.8 and 6.1.1.4'

loop_
_exptl_crystal_face_index_h
_exptl_crystal_face_index_k
_exptl_crystal_face_index_l
_exptl_crystal_face_perp_dist
-2 4 -1 0.0784
0 -1 7 0.1366
4 1 0 0.0522
-3 -3 2 0.0445
2 -3 3 0.1309
-4 2 0 0.0700
1 4 -5 0.1832
4 0 -2 0.0760
-2 1 7 0.1607
2 -1 -7 0.1996
3 -3 -2 0.0696
2 2 5 0.1236
-3 -3 1 0.0267
3 3 -1 0.0742
1 1 7 0.1351
3 3 0 0.0636
-3 -2 -1 0.0146

loop_
_geom_angle_atom_site_label_1
_geom_angle_atom_site_label_2
_geom_angle_atom_site_label_3
_geom_angle
O1 C1 O3 120.88(12)
O1 C1 O2 122.35(12)
O3 C1 O2 116.74(10)
O2 C2 C3 114.69(11)
O2 C2 H2A 108.6
C3 C2 H2A 108.6
O2 C2 H2B 108.6
C3 C2 H2B 108.6
H2A C2 H2B 107.6
C4 C3 C2 125.95(12)
C4 C3 H3 117.0
C2 C3 H3 117.0
C3 C4 C5 124.99(11)
C3 C4 H4 117.5
C5 C4 H4 117.5
O3 C5 C4 113.13(10)
O3 C5 H5A 109.0
C4 C5 H5A 109.0
O3 C5 H5B 109.0
C4 C5 H5B 109.0
H5A C5 H5B 107.8
C1 O2 C2 117.41(10)
C1 O3 C5 119.10(9)

loop_
_geom_bond_atom_site_label_1
_geom_bond_atom_site_label_2
_geom_bond_distance
C1 O1 1.1968(16)
C1 O3 1.3293(15)
C1 O2 1.3473(15)
C2 O2 1.4534(15)
C2 C3 1.4891(19)
C2 H2A 0.9900
C2 H2B 0.9900
C3 C4 1.315(2)
C3 H3 0.9500
C4 C5 1.4926(18)
C4 H4 0.9500
C5 O3 1.4630(15)
C5 H5A 0.9900
C5 H5B 0.9900

loop_
_geom_torsion_atom_site_label_1
_geom_torsion_atom_site_label_2
_geom_torsion_atom_site_label_3
_geom_torsion_atom_site_label_4
_geom_torsion
O2 C2 C3 C4 -13.0(2)
C2 C3 C4 C5 -1.2(2)
C3 C4 C5 O3 -43.13(17)
O1 C1 O2 C2 117.28(14)
O3 C1 O2 C2 -64.81(14)
C3 C2 O2 C1 72.45(14)
O1 C1 O3 C5 158.66(12)
O2 C1 O3 C5 -19.28(15)
C4 C5 O3 C1 74.42(13)

loop_
_exptl_oxdiff_crystal_face_indexfrac_h
_exptl_oxdiff_crystal_face_indexfrac_k
_exptl_oxdiff_crystal_face_indexfrac_l
_exptl_oxdiff_crystal_face_x
_exptl_oxdiff_crystal_face_y
_exptl_oxdiff_crystal_face_z
-1.9933 3.9969 -1.0043 0.0274 -0.3008 0.9823
0.0069 -0.9903 7.4998 -0.2832 -0.7008 -0.6486
4.0005 0.9980 -0.0328 0.9133 -0.2136 -0.4663
-3.0021 -2.9946 2.0339 -0.9632 0.2009 -0.1242
1.9974 -2.9951 2.9982 0.0265 -0.0314 -0.9630
-3.9956 1.9994 -0.4811 -0.5946 -0.0763 0.9547
1.0017 3.9916 -4.5230 0.7202 0.0056 0.7506
3.9969 -0.0031 -1.5270 0.8473 0.0643 -0.5187
-1.9894 1.0085 7.0046 -0.4723 -0.8265 -0.0029
1.9894 -1.0085 -7.0046 0.4723 0.8265 0.0029
2.9913 -3.0015 -2.0055 0.3500 0.4876 -0.7863
2.0093 2.0047 5.4729 0.4772 -0.8769 -0.3698
-3.0032 -2.9959 1.0346 -0.9391 0.3096 -0.0579
3.0038 2.9965 -0.5349 0.9270 -0.3640 0.0248
1.0096 1.0075 6.9836 0.1360 -0.9006 -0.4664
3.0044 2.9971 -0.0352 0.9149 -0.4183 -0.0083
-3.0038 -1.9989 -0.9688 -0.7886 0.4123 0.2263
